data_7232713
loop_
_publ_author_name
'Nohara, Isaak'
'Prescimone, Alessandro'
'H\"aussinger, Daniel'
'Housecroft, Catherine E.'
'Constable, Edwin C.'

_publ_section_title
;
 [Cu(POP)(N^S)][PF6] and [Cu(xantphos)(N^S)][PF6] compounds with
 2-(thiophen-2-yl)pyridines
;
_journal_issue 24
_journal_name_full 'RSC Advances'
_journal_page_first 13646
_journal_paper_doi 10.1039/C9RA02617G
_journal_volume 9
_journal_year 2019
_chemical_compound_source 'Isaak Nohara'
_chemical_formula_moiety 'C45 H35 Cu1 F6 N1 O1 P3 S1'
_chemical_formula_sum 'C45 H35 Cu F6 N O P3 S'
_chemical_formula_weight 908.30
_space_group_IT_number 2
_symmetry_cell_setting triclinic
_symmetry_space_group_name_Hall '-P 1'
_symmetry_space_group_name_H-M 'P -1'
_atom_sites_solution_hydrogens difmap
_atom_sites_solution_primary other
_audit_creation_date 2018-01-16
_audit_creation_method CRYSTALS_ver_14.61_build_6720
_audit_update_record
;
2019-03-01 deposited with the CCDC.    2019-04-24 downloaded from the CCDC.
;
_cell_angle_alpha 92.081(3)
_cell_angle_beta 98.546(3)
_cell_angle_gamma 107.937(3)
_cell_formula_units_Z 2
_cell_length_a 10.8352(14)
_cell_length_b 12.0146(15)
_cell_length_c 16.754(2)
_cell_measurement_reflns_used 9944
_cell_measurement_temperature 123
_cell_measurement_theta_max 70
_cell_measurement_theta_min 4
_cell_volume 2044.2(4)
_computing_cell_refinement 'USER DEFINED CELL REFINEMENT'
_computing_data_collection 'USER DEFINED DATA COLLECTION'
_computing_data_reduction 'USER DEFINED DATA REDUCTION'
_computing_molecular_graphics 'CAMERON (Watkin et al., 1996)'
_computing_publication_material 'CRYSTALS (Betteridge et al., 2003)'
_computing_structure_refinement 'CRYSTALS (Betteridge et al., 2003)'
_computing_structure_solution 'Superflip (Palatinus & Chapuis, 2007)'
_diffrn_ambient_temperature 123
_diffrn_measured_fraction_theta_full 0.981
_diffrn_measured_fraction_theta_max 0.957
_diffrn_measurement_device Serial
_diffrn_measurement_device_type Unknown
_diffrn_measurement_method \w/2\q
_diffrn_radiation_monochromator graphite
_diffrn_radiation_type 'Cu K\a'
_diffrn_radiation_wavelength 1.54178
_diffrn_reflns_av_R_equivalents 0.027
_diffrn_reflns_limit_h_max 13
_diffrn_reflns_limit_h_min -11
_diffrn_reflns_limit_k_max 14
_diffrn_reflns_limit_k_min -13
_diffrn_reflns_limit_l_max 19
_diffrn_reflns_limit_l_min -20
_diffrn_reflns_number 26148
_diffrn_reflns_theta_full 68.000
_diffrn_reflns_theta_max 70.327
_diffrn_reflns_theta_min 2.677
_diffrn_standards_number 0
_exptl_absorpt_coefficient_mu 2.897
_exptl_absorpt_correction_T_max 0.65
_exptl_absorpt_correction_T_min 0.58
_exptl_absorpt_correction_type multi-scan
_exptl_absorpt_process_details 'SADABS (Siemens, 1996)'
_exptl_crystal_colour colourless
_exptl_crystal_density_diffrn 1.476
_exptl_crystal_density_method 'not measured'
_exptl_crystal_description block
_exptl_crystal_F_000 928
_exptl_crystal_recrystallization_method
; 
Acetone / Et2O
;
_exptl_crystal_size_max 0.180
_exptl_crystal_size_mid 0.160
_exptl_crystal_size_min 0.150
_refine_diff_density_max 1.05
_refine_diff_density_min -0.56
_refine_ls_extinction_method None
_refine_ls_goodness_of_fit_ref 0.9868
_refine_ls_hydrogen_treatment constr
_refine_ls_matrix_type full
_refine_ls_number_parameters 523
_refine_ls_number_reflns 7422
_refine_ls_number_restraints 0
_refine_ls_R_factor_all 0.0389
_refine_ls_R_factor_gt 0.0388
_refine_ls_shift/su_max 0.0008731
_refine_ls_shift/su_mean 0.0000325
_refine_ls_structure_factor_coef Fsqd
_refine_ls_weighting_details
;
 Method, part 1, Chebychev polynomial, (Watkin, 1994, Prince, 1982) 
 [weight] = 1.0/[A~0~*T~0~(x)+A~1~*T~1~(x) ... +A~n-1~]*T~n-1~(x)] 
 where A~i~ are the Chebychev coefficients listed below and x= Fcalc/Fmax 
 Method = Robust Weighting (Prince, 1982) 
 W = [weight] * [1-(deltaF/6*sigmaF)^2^]^2^ 
 A~i~ are: 
 3.19 4.18 1.15 
;
_refine_ls_weighting_scheme calc
_refine_ls_wR_factor_all 0.0933
_refine_ls_wR_factor_gt 0.0933
_refine_ls_wR_factor_ref 0.0933
_reflns_limit_h_max 12
_reflns_limit_h_min -13
_reflns_limit_k_max 14
_reflns_limit_k_min -14
_reflns_limit_l_max 20
_reflns_limit_l_min 0
_reflns_number_gt 7376
_reflns_number_total 7456
_reflns_threshold_expression I>2.0\s(I)
_oxford_diffrn_Wilson_B_factor 0.00
_oxford_diffrn_Wilson_scale 0.00
_oxford_refine_ls_r_factor_ref 0.0389
_oxford_refine_ls_scale 0.17988(7)
_oxford_reflns_number_all 7422
_oxford_structure_analysis_title 'ISN108_123K_0m in P-1'
_cod_data_source_file c9ra02617g2.cif
_cod_data_source_block ISN108_123K
_cod_original_sg_symbol_H-M 'P -1 '
_cod_original_formula_sum 'C45 H35 Cu1 F6 N1 O1 P3 S1'
_cod_database_code 7232713
_oxford_refine_reflns_threshold_expression_ref I>-3.0\s(I)

loop_
_symmetry_equiv_pos_as_xyz
x,y,z
-x,-y,-z

loop_
_atom_site_label
_atom_site_type_symbol
_atom_site_fract_x
_atom_site_fract_y
_atom_site_fract_z
_atom_site_U_iso_or_equiv
_atom_site_occupancy
_atom_site_adp_type
_atom_site_refinement_flags_posn
C1 C 0.4765(2) 0.15081(19) 0.44861(14) 0.0322 1.0000 Uani .
C2 C 0.5404(2) 0.17166(19) 0.52641(14) 0.0336 1.0000 Uani .
C3 C 0.6461(2) 0.27912(19) 0.54079(13) 0.0288 1.0000 Uani .
C4 C 0.66057(19) 0.33921(17) 0.47315(12) 0.0232 1.0000 Uani .
C5 C 0.76331(19) 0.44608(17) 0.46021(11) 0.0214 1.0000 Uani .
C6 C 0.8346(2) 0.52975(19) 0.52396(12) 0.0294 1.0000 Uani .
C7 C 0.9308(2) 0.62754(19) 0.50800(13) 0.0316 1.0000 Uani .
C8 C 0.9539(2) 0.64182(17) 0.42871(12) 0.0249 1.0000 Uani .
C9 C 0.87826(18) 0.55573(16) 0.36873(11) 0.0212 1.0000 Uani .
C10 C 0.62297(18) 0.54021(16) 0.20492(11) 0.0199 1.0000 Uani .
C11 C 0.57668(18) 0.57051(17) 0.27350(12) 0.0239 1.0000 Uani .
C12 C 0.5805(2) 0.68561(19) 0.29118(14) 0.0318 1.0000 Uani .
C13 C 0.6327(2) 0.77123(19) 0.24139(16) 0.0382 1.0000 Uani .
C14 C 0.6828(3) 0.7435(2) 0.17553(17) 0.0427 1.0000 Uani .
C15 C 0.6777(2) 0.62738(19) 0.15691(14) 0.0317 1.0000 Uani .
C16 C 0.42651(17) 0.32780(16) 0.13851(11) 0.0179 1.0000 Uani .
C17 C 0.35203(18) 0.21524(16) 0.15241(11) 0.0203 1.0000 Uani .
C18 C 0.2203(2) 0.16960(18) 0.11584(12) 0.0249 1.0000 Uani .
C19 C 0.16457(18) 0.23623(18) 0.06460(12) 0.0243 1.0000 Uani .
C20 C 0.23809(19) 0.34902(19) 0.05190(12) 0.0247 1.0000 Uani .
C21 C 0.36793(19) 0.39496(17) 0.08867(11) 0.0224 1.0000 Uani .
C22 C 0.68494(18) 0.37560(16) 0.09844(11) 0.0185 1.0000 Uani .
C23 C 0.62203(19) 0.33757(17) 0.01874(11) 0.0214 1.0000 Uani .
C24 C 0.6923(2) 0.32242(17) -0.04162(11) 0.0246 1.0000 Uani .
C25 C 0.8272(2) 0.34505(17) -0.02263(12) 0.0245 1.0000 Uani .
C26 C 0.89278(19) 0.38404(17) 0.05589(12) 0.0228 1.0000 Uani .
C27 C 0.82122(18) 0.39749(16) 0.11519(11) 0.0184 1.0000 Uani .
C28 C 0.99359(18) 0.40824(17) 0.22540(11) 0.0193 1.0000 Uani .
C29 C 1.11402(19) 0.49223(18) 0.22388(11) 0.0241 1.0000 Uani .
C30 C 1.22816(19) 0.46685(19) 0.25444(12) 0.0264 1.0000 Uani .
C31 C 1.22054(19) 0.36126(19) 0.28630(12) 0.0253 1.0000 Uani .
C32 C 1.09836(19) 0.27946(18) 0.29000(11) 0.0222 1.0000 Uani .
C33 C 0.98193(17) 0.30212(16) 0.25987(11) 0.0186 1.0000 Uani .
C34 C 0.84351(18) 0.10142(16) 0.34145(11) 0.0202 1.0000 Uani .
C35 C 0.8945(2) 0.01260(18) 0.32020(13) 0.0287 1.0000 Uani .
C36 C 0.9029(2) -0.0714(2) 0.37312(15) 0.0369 1.0000 Uani .
C37 C 0.8601(2) -0.0688(2) 0.44665(16) 0.0394 1.0000 Uani .
C38 C 0.8113(2) 0.0196(2) 0.46874(14) 0.0351 1.0000 Uani .
C39 C 0.80189(18) 0.10428(18) 0.41581(12) 0.0249 1.0000 Uani .
C40 C 0.75552(18) 0.11477(15) 0.17593(11) 0.0193 1.0000 Uani .
C41 C 0.62233(19) 0.04774(17) 0.16213(12) 0.0224 1.0000 Uani .
C42 C 0.5702(2) -0.02933(18) 0.09333(13) 0.0290 1.0000 Uani .
C43 C 0.6496(2) -0.03828(18) 0.03682(13) 0.0316 1.0000 Uani .
C44 C 0.7805(2) 0.0292(2) 0.04949(13) 0.0326 1.0000 Uani .
C45 C 0.8341(2) 0.10485(18) 0.11954(12) 0.0267 1.0000 Uani .
Cu1 Cu 0.69609(2) 0.32174(2) 0.295023(15) 0.0168 1.0000 Uani .
S1 S 0.54037(4) 0.26478(4) 0.39194(3) 0.0240 1.0000 Uani .
N1 N 0.78623(15) 0.45863(13) 0.38350(9) 0.0191 1.0000 Uani .
P1 P 0.60015(4) 0.38470(4) 0.18387(3) 0.0158 1.0000 Uani .
O1 O 0.87941(12) 0.43580(11) 0.19564(7) 0.0192 1.0000 Uani .
P2 P 0.81757(4) 0.20735(4) 0.27069(3) 0.0159 1.0000 Uani .
P3 P 0.22638(7) -0.12061(5) 0.25218(4) 0.0369 1.0000 Uani .
F3 F 0.1556(3) -0.0255(3) 0.25216(17) 0.1205 1.0000 Uani .
F4 F 0.2010(3) -0.1438(3) 0.34128(13) 0.0976 1.0000 Uani .
F5 F 0.2621(3) -0.0904(2) 0.16538(12) 0.0920 1.0000 Uani .
F6 F 0.2927(2) -0.22111(18) 0.25144(15) 0.0777 1.0000 Uani .
F1 F 0.3647(3) -0.0301(3) 0.28633(18) 0.1264 1.0000 Uani .
F2 F 0.0938(3) -0.2154(3) 0.2159(3) 0.1585 1.0000 Uani .
H11 H 0.4053 0.0822 0.4280 0.0395 1.0000 Uiso R
H21 H 0.5168 0.1198 0.5671 0.0406 1.0000 Uiso R
H31 H 0.7013 0.3061 0.5918 0.0354 1.0000 Uiso R
H61 H 0.8169 0.5190 0.5775 0.0361 1.0000 Uiso R
H71 H 0.9813 0.6849 0.5507 0.0371 1.0000 Uiso R
H81 H 1.0194 0.7091 0.4164 0.0304 1.0000 Uiso R
H91 H 0.8925 0.5657 0.3145 0.0260 1.0000 Uiso R
H111 H 0.5426 0.5120 0.3082 0.0286 1.0000 Uiso R
H121 H 0.5472 0.7053 0.3372 0.0394 1.0000 Uiso R
H131 H 0.6338 0.8496 0.2529 0.0461 1.0000 Uiso R
H141 H 0.7211 0.8030 0.1426 0.0517 1.0000 Uiso R
H151 H 0.7117 0.6083 0.1110 0.0385 1.0000 Uiso R
H171 H 0.3909 0.1696 0.1868 0.0252 1.0000 Uiso R
H181 H 0.1690 0.0934 0.1260 0.0304 1.0000 Uiso R
H191 H 0.0758 0.2041 0.0381 0.0298 1.0000 Uiso R
H201 H 0.1988 0.3947 0.0179 0.0302 1.0000 Uiso R
H211 H 0.4177 0.4725 0.0802 0.0272 1.0000 Uiso R
H231 H 0.5296 0.3218 0.0056 0.0259 1.0000 Uiso R
H241 H 0.6481 0.2967 -0.0956 0.0295 1.0000 Uiso R
H251 H 0.8750 0.3335 -0.0636 0.0295 1.0000 Uiso R
H261 H 0.9855 0.4016 0.0686 0.0282 1.0000 Uiso R
H291 H 1.1186 0.5654 0.2026 0.0298 1.0000 Uiso R
H301 H 1.3118 0.5226 0.2533 0.0321 1.0000 Uiso R
H311 H 1.2990 0.3441 0.3059 0.0306 1.0000 Uiso R
H321 H 1.0943 0.2076 0.3130 0.0277 1.0000 Uiso R
H351 H 0.9225 0.0101 0.2692 0.0354 1.0000 Uiso R
H361 H 0.9390 -0.1307 0.3592 0.0443 1.0000 Uiso R
H371 H 0.8640 -0.1278 0.4823 0.0465 1.0000 Uiso R
H381 H 0.7840 0.0221 0.5199 0.0426 1.0000 Uiso R
H391 H 0.7672 0.1643 0.4304 0.0301 1.0000 Uiso R
H411 H 0.5678 0.0552 0.2001 0.0278 1.0000 Uiso R
H421 H 0.4802 -0.0763 0.0845 0.0350 1.0000 Uiso R
H431 H 0.6135 -0.0910 -0.0105 0.0382 1.0000 Uiso R
H441 H 0.8340 0.0240 0.0103 0.0393 1.0000 Uiso R
H451 H 0.9248 0.1498 0.1289 0.0319 1.0000 Uiso R

loop_
_atom_site_aniso_label
_atom_site_aniso_U_11
_atom_site_aniso_U_22
_atom_site_aniso_U_33
_atom_site_aniso_U_23
_atom_site_aniso_U_13
_atom_site_aniso_U_12
C1 0.0325(11) 0.0283(11) 0.0353(12) 0.0068(9) 0.0167(9) 0.0034(9)
C2 0.0428(12) 0.0293(11) 0.0316(11) 0.0106(9) 0.0186(9) 0.0090(9)
C3 0.0378(12) 0.0292(11) 0.0220(10) 0.0064(8) 0.0115(8) 0.0109(9)
C4 0.0275(10) 0.0226(9) 0.0215(9) 0.0012(7) 0.0066(8) 0.0098(8)
C5 0.0261(10) 0.0227(9) 0.0176(9) 0.0021(7) 0.0042(7) 0.0109(8)
C6 0.0399(12) 0.0277(10) 0.0180(9) -0.0001(8) 0.0055(8) 0.0069(9)
C7 0.0408(12) 0.0254(10) 0.0221(10) -0.0049(8) -0.0010(9) 0.0050(9)
C8 0.0255(10) 0.0205(9) 0.0267(10) 0.0021(7) 0.0029(8) 0.0052(7)
C9 0.0221(9) 0.0227(9) 0.0201(9) 0.0025(7) 0.0026(7) 0.0092(7)
C10 0.0168(8) 0.0187(9) 0.0221(9) 0.0018(7) -0.0013(7) 0.0049(7)
C11 0.0187(9) 0.0237(10) 0.0287(10) 0.0005(8) 0.0033(8) 0.0065(7)
C12 0.0244(10) 0.0279(11) 0.0420(13) -0.0058(9) 0.0020(9) 0.0093(8)
C13 0.0379(12) 0.0196(10) 0.0533(15) -0.0015(9) -0.0019(11) 0.0085(9)
C14 0.0484(14) 0.0238(11) 0.0531(15) 0.0163(10) 0.0089(12) 0.0060(10)
C15 0.0385(12) 0.0254(11) 0.0311(11) 0.0083(8) 0.0097(9) 0.0075(9)
C16 0.0160(8) 0.0220(9) 0.0151(8) 0.0005(7) 0.0035(6) 0.0049(7)
C17 0.0221(9) 0.0213(9) 0.0188(9) 0.0007(7) 0.0061(7) 0.0074(7)
C18 0.0224(9) 0.0256(10) 0.0243(10) -0.0018(8) 0.0074(8) 0.0029(8)
C19 0.0156(8) 0.0340(11) 0.0217(9) -0.0014(8) 0.0050(7) 0.0049(8)
C20 0.0212(9) 0.0363(11) 0.0194(9) 0.0055(8) 0.0046(7) 0.0121(8)
C21 0.0203(9) 0.0252(10) 0.0224(9) 0.0064(7) 0.0058(7) 0.0066(8)
C22 0.0198(9) 0.0189(9) 0.0172(9) 0.0040(7) 0.0049(7) 0.0056(7)
C23 0.0209(9) 0.0230(9) 0.0192(9) 0.0038(7) 0.0029(7) 0.0053(7)
C24 0.0299(10) 0.0240(10) 0.0172(9) 0.0025(7) 0.0039(8) 0.0048(8)
C25 0.0301(10) 0.0263(10) 0.0198(9) 0.0045(7) 0.0120(8) 0.0090(8)
C26 0.0213(9) 0.0254(10) 0.0231(9) 0.0070(7) 0.0066(7) 0.0075(8)
C27 0.0204(9) 0.0176(8) 0.0162(9) 0.0039(7) 0.0032(7) 0.0043(7)
C28 0.0163(8) 0.0254(9) 0.0155(8) -0.0007(7) 0.0026(7) 0.0058(7)
C29 0.0212(9) 0.0273(10) 0.0212(10) 0.0034(8) 0.0069(7) 0.0022(8)
C30 0.0168(9) 0.0351(11) 0.0220(9) -0.0026(8) 0.0051(7) 0.0004(8)
C31 0.0164(9) 0.0370(11) 0.0219(9) -0.0039(8) 0.0014(7) 0.0093(8)
C32 0.0212(9) 0.0266(10) 0.0191(9) -0.0025(7) 0.0018(7) 0.0093(8)
C33 0.0172(8) 0.0201(9) 0.0162(8) -0.0041(7) 0.0036(7) 0.0030(7)
C34 0.0179(9) 0.0185(9) 0.0221(9) 0.0028(7) -0.0005(7) 0.0043(7)
C35 0.0330(11) 0.0239(10) 0.0286(10) -0.0019(8) -0.0024(8) 0.0121(9)
C36 0.0399(12) 0.0244(11) 0.0443(13) 0.0029(9) -0.0058(10) 0.0133(9)
C37 0.0335(12) 0.0302(12) 0.0479(14) 0.0192(10) -0.0060(10) 0.0046(9)
C38 0.0238(10) 0.0432(13) 0.0347(12) 0.0187(10) 0.0052(9) 0.0038(9)
C39 0.0181(9) 0.0271(10) 0.0283(10) 0.0075(8) 0.0032(7) 0.0050(7)
C40 0.0206(9) 0.0162(8) 0.0195(9) 0.0006(7) 0.0014(7) 0.0046(7)
C41 0.0226(9) 0.0206(9) 0.0233(9) 0.0021(7) 0.0020(7) 0.0066(7)
C42 0.0252(10) 0.0232(10) 0.0328(11) -0.0005(8) -0.0035(8) 0.0035(8)
C43 0.0418(12) 0.0248(10) 0.0230(10) -0.0068(8) -0.0022(9) 0.0077(9)
C44 0.0397(12) 0.0306(11) 0.0259(11) -0.0031(8) 0.0100(9) 0.0075(9)
C45 0.0264(10) 0.0240(10) 0.0263(10) -0.0037(8) 0.0058(8) 0.0031(8)
Cu1 0.01829(15) 0.01756(15) 0.01489(14) 0.00197(10) 0.00320(11) 0.00602(11)
S1 0.0208(2) 0.0272(2) 0.0225(2) 0.00384(18) 0.00744(18) 0.00343(18)
N1 0.0223(8) 0.0193(8) 0.0166(7) -0.0000(6) 0.0010(6) 0.0092(6)
P1 0.0151(2) 0.0175(2) 0.0149(2) 0.00336(16) 0.00328(16) 0.00465(17)
O1 0.0163(6) 0.0246(7) 0.0161(6) 0.0019(5) 0.0026(5) 0.0057(5)
P2 0.0151(2) 0.0156(2) 0.0162(2) 0.00080(16) 0.00240(16) 0.00389(16)
P3 0.0497(4) 0.0345(3) 0.0322(3) 0.0086(2) 0.0133(3) 0.0179(3)
F3 0.210(3) 0.126(2) 0.117(2) 0.0825(17) 0.113(2) 0.137(2)
F4 0.143(2) 0.140(2) 0.0695(13) 0.0683(14) 0.0692(14) 0.1003(19)
F5 0.151(2) 0.1193(19) 0.0505(11) 0.0337(12) 0.0475(13) 0.0908(18)
F6 0.0988(15) 0.0567(11) 0.1055(16) 0.0305(11) 0.0497(13) 0.0471(11)
F1 0.107(2) 0.111(2) 0.111(2) -0.0421(17) 0.0232(17) -0.0357(17)
F2 0.0592(15) 0.128(3) 0.246(5) -0.010(3) -0.033(2) -0.0005(16)

loop_
_atom_type_symbol
_atom_type_scat_dispersion_real
_atom_type_scat_dispersion_imag
_atom_type_scat_Cromer_Mann_a1
_atom_type_scat_Cromer_Mann_b1
_atom_type_scat_Cromer_Mann_a2
_atom_type_scat_Cromer_Mann_b2
_atom_type_scat_Cromer_Mann_a3
_atom_type_scat_Cromer_Mann_b3
_atom_type_scat_Cromer_Mann_a4
_atom_type_scat_Cromer_Mann_b4
_atom_type_scat_Cromer_Mann_c
_atom_type_scat_source
C 0.0181 0.0091 2.3100 20.8439 1.0200 10.2075 1.5886 0.5687 0.8650 51.6512 0.2156 'International Tables Vol C 4.2.6.8 and 6.1.1.4'
H 0.0000 0.0000 0.4930 10.5109 0.3229 26.1257 0.1402 3.1424 0.0408 57.7998 0.0030 'International Tables Vol C 4.2.6.8 and 6.1.1.4'
N 0.0311 0.0180 12.2126 0.0057 3.1322 9.8933 2.0125 28.9975 1.1663 0.5826 -11.5290 'International Tables Vol C 4.2.6.8 and 6.1.1.4'
O 0.0492 0.0322 3.0485 13.2771 2.2868 5.7011 1.5463 0.3239 0.8670 32.9089 0.2508 'International Tables Vol C 4.2.6.8 and 6.1.1.4'
F 0.0727 0.0534 3.5392 10.2825 2.6412 4.2944 1.5170 0.2615 1.0243 26.1476 0.2776 'International Tables Vol C 4.2.6.8 and 6.1.1.4'
P 0.2955 0.4335 6.4345 1.9067 4.1791 27.1570 1.7800 0.5260 1.4908 68.1645 1.1149 'International Tables Vol C 4.2.6.8 and 6.1.1.4'
S 0.3331 0.5567 6.9053 1.4679 5.2034 22.2151 1.4379 0.2536 1.5863 56.1720 0.8669 'International Tables Vol C 4.2.6.8 and 6.1.1.4'
Cu -1.9646 0.5888 13.3380 3.5828 7.1676 0.2470 5.6158 11.3966 1.6735 64.8126 1.1910 'International Tables Vol C 4.2.6.8 and 6.1.1.4'

loop_
_geom_angle_atom_site_label_1
_geom_angle_atom_site_label_2
_geom_angle_atom_site_label_3
_geom_angle
_geom_angle_publ_flag
C2 C1 S1 111.43(16) yes
C2 C1 H11 124.4 no
S1 C1 H11 124.2 no
C1 C2 C3 113.09(19) yes
C1 C2 H21 123.4 no
C3 C2 H21 123.5 no
C2 C3 C4 112.9(2) yes
C2 C3 H31 123.7 no
C4 C3 H31 123.5 no
C3 C4 C5 130.01(19) yes
C3 C4 S1 110.60(16) yes
C5 C4 S1 119.23(14) yes
C4 C5 C6 121.74(17) yes
C4 C5 N1 116.44(16) yes
C6 C5 N1 121.82(18) yes
C5 C6 C7 118.93(19) yes
C5 C6 H61 120.4 no
C7 C6 H61 120.7 no
C6 C7 C8 119.56(19) yes
C6 C7 H71 120.2 no
C8 C7 H71 120.3 no
C7 C8 C9 118.10(19) yes
C7 C8 H81 120.8 no
C9 C8 H81 121.1 no
C8 C9 N1 123.11(18) yes
C8 C9 H91 118.4 no
N1 C9 H91 118.5 no
C11 C10 C15 119.01(18) yes
C11 C10 P1 116.17(14) yes
C15 C10 P1 124.78(16) yes
C10 C11 C12 120.4(2) yes
C10 C11 H111 119.7 no
C12 C11 H111 119.8 no
C11 C12 C13 119.8(2) yes
C11 C12 H121 120.0 no
C13 C12 H121 120.2 no
C12 C13 C14 120.4(2) yes
C12 C13 H131 119.8 no
C14 C13 H131 119.8 no
C13 C14 C15 120.0(2) yes
C13 C14 H141 120.1 no
C15 C14 H141 119.9 no
C14 C15 C10 120.3(2) yes
C14 C15 H151 119.9 no
C10 C15 H151 119.8 no
C17 C16 C21 119.61(17) yes
C17 C16 P1 119.58(14) yes
C21 C16 P1 120.80(14) yes
C16 C17 C18 119.94(18) yes
C16 C17 H171 120.0 no
C18 C17 H171 120.1 no
C17 C18 C19 119.71(19) yes
C17 C18 H181 120.0 no
C19 C18 H181 120.3 no
C18 C19 C20 120.30(18) yes
C18 C19 H191 119.7 no
C20 C19 H191 120.0 no
C19 C20 C21 120.15(19) yes
C19 C20 H201 119.8 no
C21 C20 H201 120.0 no
C16 C21 C20 120.25(18) yes
C16 C21 H211 119.9 no
C20 C21 H211 119.9 no
C23 C22 C27 117.39(16) yes
C23 C22 P1 124.58(14) yes
C27 C22 P1 117.74(14) yes
C22 C23 C24 121.20(17) yes
C22 C23 H231 119.2 no
C24 C23 H231 119.6 no
C23 C24 C25 119.68(18) yes
C23 C24 H241 120.2 no
C25 C24 H241 120.1 no
C24 C25 C26 120.49(17) yes
C24 C25 H251 119.7 no
C26 C25 H251 119.8 no
C25 C26 C27 119.00(18) yes
C25 C26 H261 120.5 no
C27 C26 H261 120.5 no
C22 C27 C26 122.21(17) yes
C22 C27 O1 115.12(15) yes
C26 C27 O1 122.65(16) yes
C29 C28 C33 122.81(17) yes
C29 C28 O1 117.73(17) yes
C33 C28 O1 119.32(16) yes
C28 C29 C30 118.36(19) yes
C28 C29 H291 120.8 no
C30 C29 H291 120.8 no
C29 C30 C31 120.40(18) yes
C29 C30 H301 119.8 no
C31 C30 H301 119.8 no
C30 C31 C32 120.43(18) yes
C30 C31 H311 119.7 no
C32 C31 H311 119.8 no
C31 C32 C33 120.63(18) yes
C31 C32 H321 119.7 no
C33 C32 H321 119.6 no
C32 C33 C28 117.27(17) yes
C32 C33 P2 123.92(15) yes
C28 C33 P2 118.61(14) yes
C35 C34 C39 119.56(18) yes
C35 C34 P2 121.76(15) yes
C39 C34 P2 118.49(14) yes
C34 C35 C36 119.9(2) yes
C34 C35 H351 119.8 no
C36 C35 H351 120.3 no
C35 C36 C37 120.2(2) yes
C35 C36 H361 119.9 no
C37 C36 H361 119.8 no
C36 C37 C38 120.3(2) yes
C36 C37 H371 120.0 no
C38 C37 H371 119.7 no
C37 C38 C39 119.9(2) yes
C37 C38 H381 119.9 no
C39 C38 H381 120.1 no
C38 C39 C34 120.0(2) yes
C38 C39 H391 120.1 no
C34 C39 H391 119.8 no
C41 C40 C45 119.59(17) yes
C41 C40 P2 116.97(14) yes
C45 C40 P2 123.40(14) yes
C40 C41 C42 120.05(18) yes
C40 C41 H411 119.9 no
C42 C41 H411 120.0 no
C41 C42 C43 119.99(19) yes
C41 C42 H421 120.1 no
C43 C42 H421 119.9 no
C42 C43 C44 120.17(19) yes
C42 C43 H431 119.9 no
C44 C43 H431 119.9 no
C43 C44 C45 120.0(2) yes
C43 C44 H441 120.0 no
C45 C44 H441 120.0 no
C44 C45 C40 120.16(19) yes
C44 C45 H451 120.0 no
C40 C45 H451 119.8 no
S1 Cu1 N1 81.34(5) yes
S1 Cu1 P1 110.02(2) yes
N1 Cu1 P1 110.83(5) yes
S1 Cu1 O1 167.97(3) yes
N1 Cu1 O1 88.66(5) yes
P1 Cu1 O1 67.33(3) yes
S1 Cu1 P2 119.44(2) yes
N1 Cu1 P2 115.14(5) yes
P1 Cu1 P2 115.38(2) yes
O1 Cu1 P2 70.94(3) yes
C4 S1 C1 91.95(10) yes
C4 S1 Cu1 91.96(7) yes
C1 S1 Cu1 140.70(8) yes
C5 N1 C9 118.45(16) yes
C5 N1 Cu1 119.82(13) yes
C9 N1 Cu1 121.34(13) yes
C22 P1 C16 103.35(8) yes
C22 P1 C10 105.66(8) yes
C16 P1 C10 101.97(8) yes
C22 P1 Cu1 110.39(6) yes
C16 P1 Cu1 125.66(6) yes
C10 P1 Cu1 108.06(6) yes
C28 O1 C27 117.40(13) yes
C28 O1 Cu1 104.05(10) yes
C27 O1 Cu1 107.46(10) yes
C33 P2 C34 106.08(9) yes
C33 P2 C40 105.13(8) yes
C34 P2 C40 101.53(9) yes
C33 P2 Cu1 108.39(6) yes
C34 P2 Cu1 120.81(6) yes
C40 P2 Cu1 113.61(6) yes
F3 P3 F4 89.28(12) yes
F3 P3 F5 90.88(11) yes
F4 P3 F5 175.78(17) yes
F3 P3 F6 177.73(17) yes
F4 P3 F6 90.34(12) yes
F5 P3 F6 89.67(11) yes
F3 P3 F1 93.2(2) yes
F4 P3 F1 90.07(17) yes
F5 P3 F1 85.71(16) yes
F6 P3 F1 89.07(17) yes
F3 P3 F2 90.2(2) yes
F4 P3 F2 91.5(2) yes
F5 P3 F2 92.7(2) yes
F6 P3 F2 87.58(17) yes
F1 P3 F2 176.3(2) yes

loop_
_geom_bond_atom_site_label_1
_geom_bond_atom_site_label_2
_geom_bond_distance
_geom_bond_publ_flag
C1 C2 1.357(3) yes
C1 S1 1.721(2) yes
C1 H11 0.950 no
C2 C3 1.422(3) yes
C2 H21 0.950 no
C3 C4 1.369(3) yes
C3 H31 0.950 no
C4 C5 1.465(3) yes
C4 S1 1.736(2) yes
C5 C6 1.395(3) yes
C5 N1 1.350(2) yes
C6 C7 1.375(3) yes
C6 H61 0.950 no
C7 C8 1.395(3) yes
C7 H71 0.950 no
C8 C9 1.382(3) yes
C8 H81 0.950 no
C9 N1 1.339(3) yes
C9 H91 0.950 no
C10 C11 1.399(3) yes
C10 C15 1.384(3) yes
C10 P1 1.8215(19) yes
C11 C12 1.390(3) yes
C11 H111 0.950 no
C12 C13 1.385(3) yes
C12 H121 0.950 no
C13 C14 1.374(4) yes
C13 H131 0.950 no
C14 C15 1.401(3) yes
C14 H141 0.950 no
C15 H151 0.950 no
C16 C17 1.393(3) yes
C16 C21 1.399(3) yes
C16 P1 1.8247(18) yes
C17 C18 1.396(3) yes
C17 H171 0.950 no
C18 C19 1.391(3) yes
C18 H181 0.950 no
C19 C20 1.387(3) yes
C19 H191 0.950 no
C20 C21 1.379(3) yes
C20 H201 0.950 no
C21 H211 0.950 no
C22 C23 1.396(3) yes
C22 C27 1.400(3) yes
C22 P1 1.8291(18) yes
C23 C24 1.391(3) yes
C23 H231 0.950 no
C24 C25 1.386(3) yes
C24 H241 0.950 no
C25 C26 1.388(3) yes
C25 H251 0.950 no
C26 C27 1.382(3) yes
C26 H261 0.950 no
C27 O1 1.396(2) yes
C28 C29 1.387(3) yes
C28 C33 1.397(3) yes
C28 O1 1.404(2) yes
C29 C30 1.393(3) yes
C29 H291 0.950 no
C30 C31 1.378(3) yes
C30 H301 0.950 no
C31 C32 1.396(3) yes
C31 H311 0.950 no
C32 C33 1.397(3) yes
C32 H321 0.950 no
C33 P2 1.8338(18) yes
C34 C35 1.402(3) yes
C34 C39 1.389(3) yes
C34 P2 1.8263(19) yes
C35 C36 1.382(3) yes
C35 H351 0.950 no
C36 C37 1.382(4) yes
C36 H361 0.950 no
C37 C38 1.386(4) yes
C37 H371 0.950 no
C38 C39 1.391(3) yes
C38 H381 0.950 no
C39 H391 0.950 no
C40 C41 1.399(3) yes
C40 C45 1.388(3) yes
C40 P2 1.8176(18) yes
C41 C42 1.383(3) yes
C41 H411 0.950 no
C42 C43 1.393(3) yes
C42 H421 0.950 no
C43 C44 1.380(3) yes
C43 H431 0.950 no
C44 C45 1.392(3) yes
C44 H441 0.950 no
C45 H451 0.950 no
Cu1 S1 2.4770(5) yes
Cu1 N1 2.0640(15) yes
Cu1 P1 2.2655(5) yes
Cu1 O1 2.8405(13) yes
Cu1 P2 2.2406(5) yes
P3 F3 1.560(2) yes
P3 F4 1.5771(19) yes
P3 F5 1.5859(19) yes
P3 F6 1.5849(18) yes
P3 F1 1.566(3) yes
P3 F2 1.553(3) yes

loop_
_geom_hbond_atom_site_label_D
_geom_hbond_atom_site_label_H
_geom_hbond_atom_site_label_A
_geom_hbond_angle_DHA
_geom_hbond_distance_DH
_geom_hbond_distance_HA
_geom_hbond_distance_DA
_geom_hbond_publ_flag
C9 H91 O1 136 0.95 2.44 3.195(3) yes
